data_4120003
loop_
_publ_author_name
'Subhas Samanta'
'Andrew A. Beharry'
'Oleg Sadovski'
'Theresa M. McCormick'
'Amirhossein Babalhavaeji'
'Vince Tropepe'
'G. Andrew Woolley'

_publ_section_title
;
 Photoswitching Azo Compounds in Vivo with Red Light
;
_journal_name_full 'Journal of the American Chemical Society'
_journal_page_first 9777
_journal_page_last 9784
_journal_paper_doi 10.1021/ja402220t
_journal_volume 135
_journal_year 2013
_chemical_formula_moiety 'C16 H16 Br2 N2 O4'
_chemical_formula_sum 'C16 H16 Br2 N2 O4'
_chemical_formula_weight 460.13
_chemical_name_systematic
; 
 ? 
;
_space_group_IT_number 14
_symmetry_cell_setting monoclinic
_symmetry_space_group_name_Hall '-P 2ybc'
_symmetry_space_group_name_H-M 'P 1 21/c 1'
_atom_sites_solution_hydrogens geom
_atom_sites_solution_primary direct
_atom_sites_solution_secondary difmap
_audit_creation_method SHELXL-97
_cell_angle_alpha 90.00
_cell_angle_beta 90.149(3)
_cell_angle_gamma 90.00
_cell_formula_units_Z 4
_cell_length_a 12.2797(13)
_cell_length_b 16.1354(18)
_cell_length_c 8.5089(10)
_cell_measurement_reflns_used 3044
_cell_measurement_temperature 250(1)
_cell_measurement_theta_max 27.49
_cell_measurement_theta_min 2.39
_cell_volume 1685.9(3)
_computing_cell_refinement APEX2
_computing_data_collection 'APEX2 (Bruker, 2007)'
_computing_data_reduction 'SAINT (Bruker, 2007)'
_computing_molecular_graphics 'PLATON (Spek, 2009)'
_computing_publication_material 'SHELXTL (Sheldrick, 2008)'
_computing_structure_refinement 'SHELXL-97 (Sheldrick, 2008)'
_computing_structure_solution 'SHELXS-97 (Sheldrick, 2008)'
_diffrn_ambient_temperature 250(1)
_diffrn_measured_fraction_theta_full 0.989
_diffrn_measured_fraction_theta_max 0.989
_diffrn_measurement_device_type 'Bruker APEX-DUO'
_diffrn_measurement_method '\f and \w scans'
_diffrn_radiation_monochromator 'Bruker Triumph'
_diffrn_radiation_source 'fine-focus sealed tube'
_diffrn_radiation_type MoK\a
_diffrn_radiation_wavelength 0.71073
_diffrn_reflns_av_R_equivalents 0.0285
_diffrn_reflns_av_sigmaI/netI 0.0427
_diffrn_reflns_limit_h_max 15
_diffrn_reflns_limit_h_min -8
_diffrn_reflns_limit_k_max 16
_diffrn_reflns_limit_k_min -20
_diffrn_reflns_limit_l_max 11
_diffrn_reflns_limit_l_min -9
_diffrn_reflns_number 8065
_diffrn_reflns_theta_full 27.56
_diffrn_reflns_theta_max 27.56
_diffrn_reflns_theta_min 2.08
_diffrn_standards_number 0
_exptl_absorpt_coefficient_mu 4.831
_exptl_absorpt_correction_T_max 0.5511
_exptl_absorpt_correction_T_min 0.3901
_exptl_absorpt_correction_type multi-scan
_exptl_absorpt_process_details 'SADABS (Sheldrick, 1996)'
_exptl_crystal_colour orange
_exptl_crystal_density_diffrn 1.813
_exptl_crystal_description needle
_exptl_crystal_F_000 912
_exptl_crystal_size_max 0.24
_exptl_crystal_size_mid 0.14
_exptl_crystal_size_min 0.14
_refine_diff_density_max 0.557
_refine_diff_density_min -0.536
_refine_diff_density_rms 0.093
_refine_ls_extinction_method none
_refine_ls_goodness_of_fit_ref 1.048
_refine_ls_hydrogen_treatment constr
_refine_ls_matrix_type full
_refine_ls_number_parameters 221
_refine_ls_number_reflns 3853
_refine_ls_number_restraints 0
_refine_ls_restrained_S_all 1.048
_refine_ls_R_factor_all 0.0630
_refine_ls_R_factor_gt 0.0394
_refine_ls_shift/su_max 0.000
_refine_ls_shift/su_mean 0.000
_refine_ls_structure_factor_coef Fsqd
_refine_ls_weighting_details 'calc w=1/[\s^2^(Fo^2^)+(0.0332P)^2^+2.5405P] where P=(Fo^2^+2Fc^2^)/3'
_refine_ls_weighting_scheme calc
_refine_ls_wR_factor_gt 0.0895
_refine_ls_wR_factor_ref 0.0981
_reflns_number_gt 2803
_reflns_number_total 3853
_reflns_threshold_expression I>2\s(I)
_cod_data_source_file ja402220t_si_002.cif
_cod_data_source_block d1232
_cod_original_sg_symbol_H-M 'P 21/c'
_cod_database_code 4120003

loop_
_symmetry_equiv_pos_as_xyz
'x, y, z'
'-x, y+1/2, -z+1/2'
'-x, -y, -z'
'x, -y-1/2, z-1/2'

loop_
_atom_site_label
_atom_site_type_symbol
_atom_site_fract_x
_atom_site_fract_y
_atom_site_fract_z
_atom_site_U_iso_or_equiv
_atom_site_adp_type
_atom_site_occupancy
_atom_site_symmetry_multiplicity
_atom_site_calc_flag
_atom_site_refinement_flags
Br1 Br 0.23734(3) 1.01780(2) 0.47500(5) 0.03998(13) Uani 1 1 d .
Br2 Br 0.27836(4) 0.22525(2) 0.52265(6) 0.04717(15) Uani 1 1 d .
O1 O 0.0579(2) 0.73903(15) 0.6514(3) 0.0310(6) Uani 1 1 d .
O2 O 0.3606(2) 0.71944(15) 0.3146(3) 0.0303(6) Uani 1 1 d .
O3 O 0.09725(18) 0.50790(14) 0.3702(3) 0.0250(5) Uani 1 1 d .
O4 O 0.42822(18) 0.52075(15) 0.6496(3) 0.0288(6) Uani 1 1 d .
N1 N 0.1908(2) 0.64303(18) 0.4936(4) 0.0252(6) Uani 1 1 d .
N2 N 0.2760(2) 0.60076(18) 0.5044(3) 0.0244(6) Uani 1 1 d .
C1 C 0.2101(3) 0.7302(2) 0.4867(4) 0.0222(7) Uani 1 1 d .
C2 C 0.1349(3) 0.7801(2) 0.5681(4) 0.0244(7) Uani 1 1 d .
C3 C 0.1436(3) 0.8659(2) 0.5653(4) 0.0276(8) Uani 1 1 d .
H3A H 0.0944 0.8994 0.6213 0.033 Uiso 1 1 calc R
C4 C 0.2263(3) 0.9006(2) 0.4781(4) 0.0269(8) Uani 1 1 d .
C5 C 0.2999(3) 0.8548(2) 0.3935(4) 0.0271(8) Uani 1 1 d .
H5A H 0.3545 0.8810 0.3343 0.032 Uiso 1 1 calc R
C6 C 0.2920(3) 0.7689(2) 0.3971(4) 0.0226(7) Uani 1 1 d .
C7 C -0.0150(3) 0.7880(2) 0.7438(5) 0.0335(9) Uani 1 1 d .
H7A H -0.0613 0.7518 0.8054 0.050 Uiso 1 1 calc R
H7B H -0.0597 0.8218 0.6749 0.050 Uiso 1 1 calc R
H7C H 0.0266 0.8235 0.8135 0.050 Uiso 1 1 calc R
C8 C 0.4408(3) 0.7592(2) 0.2197(5) 0.0314(8) Uani 1 1 d .
H8A H 0.4818 0.7176 0.1625 0.047 Uiso 1 1 calc R
H8B H 0.4898 0.7907 0.2862 0.047 Uiso 1 1 calc R
H8C H 0.4052 0.7962 0.1458 0.047 Uiso 1 1 calc R
C9 C 0.2626(3) 0.5139(2) 0.5102(4) 0.0213(7) Uani 1 1 d .
C10 C 0.1789(3) 0.4662(2) 0.4421(4) 0.0233(7) Uani 1 1 d .
C11 C 0.1835(3) 0.3801(2) 0.4474(4) 0.0281(8) Uani 1 1 d .
H11A H 0.1273 0.3479 0.4034 0.034 Uiso 1 1 calc R
C12 C 0.2714(3) 0.3427(2) 0.5179(5) 0.0301(8) Uani 1 1 d .
C13 C 0.3554(3) 0.3861(2) 0.5869(4) 0.0287(8) Uani 1 1 d .
H13A H 0.4141 0.3585 0.6349 0.034 Uiso 1 1 calc R
C14 C 0.3506(3) 0.4716(2) 0.5831(4) 0.0232(7) Uani 1 1 d .
C15 C 0.0146(3) 0.4594(2) 0.2921(5) 0.0329(9) Uani 1 1 d .
H15A H -0.0386 0.4961 0.2445 0.049 Uiso 1 1 calc R
H15B H -0.0211 0.4238 0.3681 0.049 Uiso 1 1 calc R
H15C H 0.0481 0.4256 0.2113 0.049 Uiso 1 1 calc R
C16 C 0.5112(3) 0.4812(3) 0.7404(5) 0.0372(9) Uani 1 1 d .
H16A H 0.5608 0.5227 0.7815 0.056 Uiso 1 1 calc R
H16B H 0.5510 0.4427 0.6745 0.056 Uiso 1 1 calc R
H16C H 0.4781 0.4513 0.8270 0.056 Uiso 1 1 calc R

loop_
_atom_site_aniso_label
_atom_site_aniso_U_11
_atom_site_aniso_U_22
_atom_site_aniso_U_33
_atom_site_aniso_U_23
_atom_site_aniso_U_13
_atom_site_aniso_U_12
Br1 0.0510(3) 0.0140(2) 0.0550(3) -0.00251(18) 0.00646(19) -0.00350(17)
Br2 0.0486(3) 0.0136(2) 0.0793(4) -0.0013(2) -0.0123(2) 0.00184(17)
O1 0.0333(13) 0.0186(13) 0.0412(16) -0.0040(11) 0.0118(11) -0.0035(11)
O2 0.0343(13) 0.0210(13) 0.0355(15) 0.0028(11) 0.0098(11) 0.0009(11)
O3 0.0263(12) 0.0179(12) 0.0308(13) 0.0041(10) -0.0051(10) -0.0031(10)
O4 0.0250(12) 0.0181(13) 0.0433(15) -0.0047(11) -0.0104(10) 0.0026(10)
N1 0.0260(14) 0.0155(14) 0.0340(17) 0.0012(13) 0.0011(12) 0.0006(12)
N2 0.0269(15) 0.0146(14) 0.0316(17) 0.0023(12) -0.0026(12) -0.0002(12)
C1 0.0252(16) 0.0157(17) 0.0257(18) 0.0000(14) -0.0059(13) -0.0024(13)
C2 0.0247(16) 0.0213(18) 0.0271(19) -0.0024(14) -0.0014(13) -0.0024(14)
C3 0.0319(19) 0.0169(18) 0.034(2) -0.0032(15) 0.0011(15) 0.0001(15)
C4 0.0347(19) 0.0137(17) 0.0323(19) -0.0004(15) -0.0055(15) -0.0030(15)
C5 0.0299(18) 0.0222(18) 0.029(2) 0.0014(15) -0.0007(14) -0.0048(15)
C6 0.0244(16) 0.0203(18) 0.0231(18) -0.0004(14) -0.0014(13) 0.0019(14)
C7 0.0305(19) 0.033(2) 0.037(2) -0.0093(17) 0.0064(16) -0.0026(16)
C8 0.0252(17) 0.031(2) 0.039(2) 0.0032(17) 0.0032(15) -0.0001(16)
C9 0.0231(16) 0.0163(17) 0.0244(18) 0.0008(14) 0.0021(12) -0.0004(13)
C10 0.0236(16) 0.0201(18) 0.0261(18) 0.0013(14) 0.0034(13) -0.0030(14)
C11 0.0333(19) 0.0164(18) 0.035(2) -0.0005(15) -0.0028(15) -0.0016(14)
C12 0.039(2) 0.0108(17) 0.041(2) 0.0002(15) 0.0008(16) -0.0012(15)
C13 0.0299(19) 0.0205(18) 0.036(2) 0.0005(16) -0.0034(15) 0.0055(15)
C14 0.0247(16) 0.0143(17) 0.0307(19) -0.0047(14) -0.0010(13) 0.0013(13)
C15 0.0269(18) 0.033(2) 0.039(2) 0.0022(17) -0.0054(15) -0.0064(16)
C16 0.0274(19) 0.040(2) 0.044(2) 0.002(2) -0.0090(16) 0.0015(17)

loop_
_atom_type_symbol
_atom_type_description
_atom_type_scat_dispersion_real
_atom_type_scat_dispersion_imag
_atom_type_scat_source
C C 0.0033 0.0016 'International Tables Vol C Tables 4.2.6.8 and 6.1.1.4'
H H 0.0000 0.0000 'International Tables Vol C Tables 4.2.6.8 and 6.1.1.4'
N N 0.0061 0.0033 'International Tables Vol C Tables 4.2.6.8 and 6.1.1.4'
O O 0.0106 0.0060 'International Tables Vol C Tables 4.2.6.8 and 6.1.1.4'
Br Br -0.2901 2.4595 'International Tables Vol C Tables 4.2.6.8 and 6.1.1.4'

loop_
_geom_angle_atom_site_label_1
_geom_angle_atom_site_label_2
_geom_angle_atom_site_label_3
_geom_angle
C2 O1 C7 117.1(3)
C6 O2 C8 117.3(3)
C10 O3 C15 117.3(3)
C14 O4 C16 117.5(3)
N2 N1 C1 113.6(3)
N1 N2 C9 116.5(3)
C2 C1 C6 118.8(3)
C2 C1 N1 115.7(3)
C6 C1 N1 125.3(3)
O1 C2 C3 123.4(3)
O1 C2 C1 115.8(3)
C3 C2 C1 120.8(3)
C4 C3 C2 118.0(3)
C4 C3 H3A 121.0
C2 C3 H3A 121.0
C5 C4 C3 123.5(3)
C5 C4 Br1 118.8(3)
C3 C4 Br1 117.7(3)
C4 C5 C6 118.6(3)
C4 C5 H5A 120.7
C6 C5 H5A 120.7
O2 C6 C5 122.1(3)
O2 C6 C1 117.6(3)
C5 C6 C1 120.3(3)
O1 C7 H7A 109.5
O1 C7 H7B 109.5
H7A C7 H7B 109.5
O1 C7 H7C 109.5
H7A C7 H7C 109.5
H7B C7 H7C 109.5
O2 C8 H8A 109.5
O2 C8 H8B 109.5
H8A C8 H8B 109.5
O2 C8 H8C 109.5
H8A C8 H8C 109.5
H8B C8 H8C 109.5
C10 C9 N2 127.8(3)
C10 C9 C14 118.1(3)
N2 C9 C14 113.9(3)
O3 C10 C11 122.8(3)
O3 C10 C9 117.0(3)
C11 C10 C9 120.2(3)
C12 C11 C10 119.0(3)
C12 C11 H11A 120.5
C10 C11 H11A 120.5
C11 C12 C13 123.4(3)
C11 C12 Br2 118.9(3)
C13 C12 Br2 117.8(3)
C12 C13 C14 117.8(3)
C12 C13 H13A 121.1
C14 C13 H13A 121.1
O4 C14 C13 122.8(3)
O4 C14 C9 115.6(3)
C13 C14 C9 121.6(3)
O3 C15 H15A 109.5
O3 C15 H15B 109.5
H15A C15 H15B 109.5
O3 C15 H15C 109.5
H15A C15 H15C 109.5
H15B C15 H15C 109.5
O4 C16 H16A 109.5
O4 C16 H16B 109.5
H16A C16 H16B 109.5
O4 C16 H16C 109.5
H16A C16 H16C 109.5
H16B C16 H16C 109.5

loop_
_geom_bond_atom_site_label_1
_geom_bond_atom_site_label_2
_geom_bond_distance
Br1 C4 1.897(4)
Br2 C12 1.898(4)
O1 C2 1.356(4)
O1 C7 1.430(4)
O2 C6 1.357(4)
O2 C8 1.427(4)
O3 C10 1.352(4)
O3 C15 1.442(4)
O4 C14 1.363(4)
O4 C16 1.427(4)
N1 N2 1.252(4)
N1 C1 1.427(4)
N2 C9 1.412(4)
C1 C2 1.409(5)
C1 C6 1.410(5)
C2 C3 1.389(5)
C3 C4 1.379(5)
C3 H3A 0.9400
C4 C5 1.373(5)
C5 C6 1.390(5)
C5 H5A 0.9400
C7 H7A 0.9700
C7 H7B 0.9700
C7 H7C 0.9700
C8 H8A 0.9700
C8 H8B 0.9700
C8 H8C 0.9700
C9 C10 1.408(5)
C9 C14 1.419(5)
C10 C11 1.392(5)
C11 C12 1.373(5)
C11 H11A 0.9400
C12 C13 1.377(5)
C13 C14 1.380(5)
C13 H13A 0.9400
C15 H15A 0.9700
C15 H15B 0.9700
C15 H15C 0.9700
C16 H16A 0.9700
C16 H16B 0.9700
C16 H16C 0.9700

loop_
_geom_torsion_atom_site_label_1
_geom_torsion_atom_site_label_2
_geom_torsion_atom_site_label_3
_geom_torsion_atom_site_label_4
_geom_torsion
C1 N1 N2 C9 -179.4(3)
N2 N1 C1 C2 -142.0(3)
N2 N1 C1 C6 43.0(5)
C7 O1 C2 C3 -1.9(5)
C7 O1 C2 C1 175.9(3)
C6 C1 C2 O1 179.7(3)
N1 C1 C2 O1 4.3(4)
C6 C1 C2 C3 -2.5(5)
N1 C1 C2 C3 -177.9(3)
O1 C2 C3 C4 179.0(3)
C1 C2 C3 C4 1.4(5)
C2 C3 C4 C5 0.4(6)
C2 C3 C4 Br1 180.0(3)
C3 C4 C5 C6 -0.9(5)
Br1 C4 C5 C6 179.5(3)
C8 O2 C6 C5 -1.4(5)
C8 O2 C6 C1 177.8(3)
C4 C5 C6 O2 178.9(3)
C4 C5 C6 C1 -0.3(5)
C2 C1 C6 O2 -177.3(3)
N1 C1 C6 O2 -2.4(5)
C2 C1 C6 C5 2.0(5)
N1 C1 C6 C5 176.9(3)
N1 N2 C9 C10 29.5(5)
N1 N2 C9 C14 -156.1(3)
C15 O3 C10 C11 -2.2(5)
C15 O3 C10 C9 176.4(3)
N2 C9 C10 O3 -4.4(5)
C14 C9 C10 O3 -178.5(3)
N2 C9 C10 C11 174.2(3)
C14 C9 C10 C11 0.1(5)
O3 C10 C11 C12 177.6(3)
C9 C10 C11 C12 -0.9(5)
C10 C11 C12 C13 1.2(6)
C10 C11 C12 Br2 -179.2(3)
C11 C12 C13 C14 -0.6(6)
Br2 C12 C13 C14 179.8(3)
C16 O4 C14 C13 -6.7(5)
C16 O4 C14 C9 172.7(3)
C12 C13 C14 O4 179.0(3)
C12 C13 C14 C9 -0.3(5)
C10 C9 C14 O4 -178.8(3)
N2 C9 C14 O4 6.3(4)
C10 C9 C14 C13 0.5(5)
N2 C9 C14 C13 -174.4(3)
